data_2017555
loop_
_publ_author_name
'Gulay, L. D.'
'Daszkiewicz, M.'
'Ruda, I. P.'
'Marchuk, O. V.'

_publ_section_title
;
 La~2~Pb(SiS~4~)~2~
;
_journal_coeditor_code FN3045
_journal_issue 3
_journal_name_full 'Acta Crystallographica Section C'
_journal_page_first i19
_journal_page_last i21
_journal_paper_doi 10.1107/S0108270110000247
_journal_volume 66
_journal_year 2010
_chemical_formula_iupac 'La2 Pb (Si S4)2'
_chemical_formula_moiety 'La2 Pb S8 Si2'
_chemical_formula_sum 'La2 Pb S8 Si2'
_chemical_formula_weight 797.67
_chemical_name_systematic
;
dilanthanum(III) lead(II) bis[tetrasulfidosilicate(IV)]
;
_space_group_IT_number 167
_symmetry_cell_setting trigonal
_symmetry_space_group_name_Hall '-R 3 2"c'
_symmetry_space_group_name_H-M 'R -3 c :H'
_atom_sites_solution_primary direct
_atom_sites_solution_secondary difmap
_audit_creation_method SHELXL97
_cell_angle_alpha 90.00
_cell_angle_beta 90.00
_cell_angle_gamma 120.00
_cell_formula_units_Z 6
_cell_length_a 9.0522(13)
_cell_length_b 9.0522(13)
_cell_length_c 26.964(5)
_cell_measurement_reflns_used 475
_cell_measurement_temperature 295(2)
_cell_measurement_theta_max 27.45
_cell_measurement_theta_min 3.01
_cell_volume 1913.5(5)
_computing_cell_refinement 'CrysAlis RED (Oxford Diffraction, 2007)'
_computing_data_collection 'CrysAlis CCD (Oxford Diffraction, 2007)'
_computing_data_reduction 'CrysAlis RED (Oxford Diffraction, 2007)'
_computing_molecular_graphics 'DIAMOND (Brandenburg, 2009)'
_computing_publication_material 'publCIF (Westrip, 2010)'
_computing_structure_refinement 'SHELXL97 (Sheldrick, 2008)'
_computing_structure_solution 'SHELXS97 (Sheldrick, 2008)'
_diffrn_ambient_temperature 295(2)
_diffrn_detector_area_resol_mean '1024x1024 with blocks 2x2, 33.133pixel/mm'
_diffrn_measured_fraction_theta_full 0.986
_diffrn_measured_fraction_theta_max 0.986
_diffrn_measurement_device_type 'Kuma KM-4 with CCD area-detector'
_diffrn_measurement_method \w
_diffrn_radiation_monochromator graphite
_diffrn_radiation_source 'fine-focus sealed tube'
_diffrn_radiation_type MoK\a
_diffrn_radiation_wavelength 0.71073
_diffrn_reflns_av_R_equivalents 0.0340
_diffrn_reflns_av_sigmaI/netI 0.0114
_diffrn_reflns_limit_h_max 11
_diffrn_reflns_limit_h_min -11
_diffrn_reflns_limit_k_max 11
_diffrn_reflns_limit_k_min -11
_diffrn_reflns_limit_l_max 35
_diffrn_reflns_limit_l_min -30
_diffrn_reflns_number 6359
_diffrn_reflns_theta_full 27.45
_diffrn_reflns_theta_max 27.45
_diffrn_reflns_theta_min 3.01
_diffrn_standards_number 0
_exptl_absorpt_coefficient_mu 21.189
_exptl_absorpt_correction_T_max 0.414
_exptl_absorpt_correction_T_min 0.059
_exptl_absorpt_correction_type numerical
_exptl_absorpt_process_details 'CrysAlis (Oxford Diffraction, 2007)'
_exptl_crystal_colour yellow
_exptl_crystal_density_diffrn 4.153
_exptl_crystal_density_method 'not measured'
_exptl_crystal_description prism
_exptl_crystal_F_000 2112
_exptl_crystal_size_max 0.25
_exptl_crystal_size_mid 0.15
_exptl_crystal_size_min 0.08
_refine_diff_density_max 0.528
_refine_diff_density_min -0.671
_refine_ls_extinction_coef 0.00030(3)
_refine_ls_extinction_expression Fc^*^=kFc[1+0.001xFc^2^\l^3^/sin(2\q)]^-1/4^
_refine_ls_extinction_method 'SHELXL97 (Sheldrick, 2008)'
_refine_ls_goodness_of_fit_ref 1.220
_refine_ls_matrix_type full
_refine_ls_number_parameters 23
_refine_ls_number_reflns 487
_refine_ls_number_restraints 0
_refine_ls_restrained_S_all 1.220
_refine_ls_R_factor_all 0.0161
_refine_ls_R_factor_gt 0.0152
_refine_ls_shift/su_max_lt 0.001
_refine_ls_shift/su_mean 0.000
_refine_ls_structure_factor_coef Fsqd
_refine_ls_weighting_details 'calc w = 1/[\s^2^(Fo^2^)+(0.0241P)^2^+4.5858P] where P=(Fo^2^+2Fc^2^)/3'
_refine_ls_weighting_scheme calc
_refine_ls_wR_factor_gt 0.0432
_refine_ls_wR_factor_ref 0.0434
_reflns_number_gt 475
_reflns_number_total 487
_reflns_threshold_expression I>2\s(I)
_cod_data_source_file fn3045.cif
_cod_data_source_block I
_cod_original_sg_symbol_H-M 'R -3 c'
_cod_database_code 2017555
_cod_database_fobs_code 2017555

loop_
_symmetry_equiv_pos_as_xyz
'x, y, z'
'-y, x-y, z'
'-x+y, -x, z'
'y, x, -z+1/2'
'x-y, -y, -z+1/2'
'-x, -x+y, -z+1/2'
'x+2/3, y+1/3, z+1/3'
'-y+2/3, x-y+1/3, z+1/3'
'-x+y+2/3, -x+1/3, z+1/3'
'y+2/3, x+1/3, -z+5/6'
'x-y+2/3, -y+1/3, -z+5/6'
'-x+2/3, -x+y+1/3, -z+5/6'
'x+1/3, y+2/3, z+2/3'
'-y+1/3, x-y+2/3, z+2/3'
'-x+y+1/3, -x+2/3, z+2/3'
'y+1/3, x+2/3, -z+7/6'
'x-y+1/3, -y+2/3, -z+7/6'
'-x+1/3, -x+y+2/3, -z+7/6'
'-x, -y, -z'
'y, -x+y, -z'
'x-y, x, -z'
'-y, -x, z-1/2'
'-x+y, y, z-1/2'
'x, x-y, z-1/2'
'-x+2/3, -y+1/3, -z+1/3'
'y+2/3, -x+y+1/3, -z+1/3'
'x-y+2/3, x+1/3, -z+1/3'
'-y+2/3, -x+1/3, z-1/6'
'-x+y+2/3, y+1/3, z-1/6'
'x+2/3, x-y+1/3, z-1/6'
'-x+1/3, -y+2/3, -z+2/3'
'y+1/3, -x+y+2/3, -z+2/3'
'x-y+1/3, x+2/3, -z+2/3'
'-y+1/3, -x+2/3, z+1/6'
'-x+y+1/3, y+2/3, z+1/6'
'x+1/3, x-y+2/3, z+1/6'

loop_
_atom_site_type_symbol
_atom_site_label
_atom_site_fract_x
_atom_site_fract_y
_atom_site_fract_z
_atom_site_U_iso_or_equiv
_atom_site_adp_type
_atom_site_calc_flag
_atom_site_refinement_flags
_atom_site_occupancy
_atom_site_disorder_assembly
_atom_site_disorder_group
La La1 0.34803(3) 0.01470(3) 0.0833 0.01932(15) Uani d SP 0.696(9) . .
Pb Pb1 0.34803(3) 0.01470(3) 0.0833 0.01932(15) Uani d SP 0.304(9) . .
Si Si1 0.6667 0.3333 -0.00684(5) 0.0182(4) Uani d S 1 . .
S S1 0.3333 -0.3333 0.08575(4) 0.0215(4) Uani d S 1 . .
S S2 0.43233(11) 0.30201(11) 0.01982(3) 0.0238(3) Uani d . 1 . .

loop_
_atom_site_aniso_label
_atom_site_aniso_U_11
_atom_site_aniso_U_22
_atom_site_aniso_U_33
_atom_site_aniso_U_12
_atom_site_aniso_U_13
_atom_site_aniso_U_23
La1 0.02208(17) 0.02208(17) 0.0174(2) 0.01376(11) -0.00096(3) 0.00096(3)
Pb1 0.02208(17) 0.02208(17) 0.0174(2) 0.01376(11) -0.00096(3) 0.00096(3)
Si1 0.0199(5) 0.0199(5) 0.0148(6) 0.0099(2) 0.000 0.000
S1 0.0256(5) 0.0256(5) 0.0133(6) 0.0128(3) 0.000 0.000
S2 0.0276(5) 0.0253(5) 0.0229(4) 0.0166(4) 0.0099(3) 0.0074(3)

loop_
_atom_type_symbol
_atom_type_description
_atom_type_scat_dispersion_real
_atom_type_scat_dispersion_imag
_atom_type_scat_source
Si Si 0.0817 0.0704 'International Tables Vol C Tables 4.2.6.8 and 6.1.1.4'
S S 0.1246 0.1234 'International Tables Vol C Tables 4.2.6.8 and 6.1.1.4'
La La -0.2871 2.4523 'International Tables Vol C Tables 4.2.6.8 and 6.1.1.4'
Pb Pb -3.3944 10.1111 'International Tables Vol C Tables 4.2.6.8 and 6.1.1.4'

loop_
_geom_angle_atom_site_label_1
_geom_angle_atom_site_label_2
_geom_angle_atom_site_label_3
_geom_angle_site_symmetry_1
_geom_angle_site_symmetry_3
_geom_angle
_geom_angle_publ_flag
S2 La1 S2 16_544 . 108.54(4) ?
S2 La1 S2 16_544 35_545 76.180(19) ?
S2 La1 S2 . 35_545 125.02(2) ?
S2 La1 S2 16_544 20 125.02(2) ?
S2 La1 S2 . 20 76.179(19) ?
S2 La1 S2 35_545 20 146.66(3) ?
S2 La1 S1 16_544 16_544 142.28(2) ?
S2 La1 S1 . 16_544 80.23(2) ?
S2 La1 S1 35_545 16_544 69.45(2) ?
S2 La1 S1 20 16_544 92.63(3) ?
S2 La1 S1 16_544 . 80.23(2) ?
S2 La1 S1 . . 142.28(2) ?
S2 La1 S1 35_545 . 92.63(3) ?
S2 La1 S1 20 . 69.45(2) ?
S1 La1 S1 16_544 . 115.736(8) ?
S2 La1 S2 16_544 17_554 67.90(3) ?
S2 La1 S2 . 17_554 68.01(3) ?
S2 La1 S2 35_545 17_554 63.78(3) ?
S2 La1 S2 20 17_554 144.16(2) ?
S1 La1 S2 16_544 17_554 83.023(17) ?
S1 La1 S2 . 17_554 143.63(2) ?
S2 La1 S2 16_544 2_655 68.01(3) ?
S2 La1 S2 . 2_655 67.89(3) ?
S2 La1 S2 35_545 2_655 144.16(2) ?
S2 La1 S2 20 2_655 63.77(3) ?
S1 La1 S2 16_544 2_655 143.63(2) ?
S1 La1 S2 . 2_655 83.022(17) ?
S2 La1 S2 17_554 2_655 100.00(3) ?
Si1 S1 La1 19_655 . 88.79(2) ?
Si1 S1 La1 19_655 2_545 88.79(2) ?
La1 S1 La1 . 2_545 119.9560(10) ?
Si1 S1 Pb1 19_655 2_545 88.79(2) ?
La1 S1 Pb1 . 2_545 119.9560(10) ?
Si1 S1 La1 19_655 3_655 88.79(2) ?
La1 S1 La1 . 3_655 119.956(2) ?
La1 S1 La1 2_545 3_655 119.9560(10) ?
Pb1 S1 La1 2_545 3_655 119.9560(10) ?
Si1 S1 Pb1 19_655 3_655 88.79(2) ?
La1 S1 Pb1 . 3_655 119.956(2) ?
La1 S1 Pb1 2_545 3_655 119.9560(10) ?
Pb1 S1 Pb1 2_545 3_655 119.9560(10) ?
Si1 S2 La1 . . 96.78(3) ?
Si1 S2 Pb1 . 21 90.88(4) ?
La1 S2 Pb1 . 21 135.29(3) ?
Si1 S2 La1 . 21 90.88(4) ?
La1 S2 La1 . 21 135.29(3) ?
Si1 S2 La1 . 3_665 85.82(3) ?
La1 S2 La1 . 3_665 108.26(3) ?
Pb1 S2 La1 21 3_665 116.23(3) ?
La1 S2 La1 21 3_665 116.23(3) ?
S2 Si1 S2 2_655 3_665 109.12(4) ?
S2 Si1 S2 2_655 . 109.12(4) ?
S2 Si1 S2 3_665 . 109.12(4) ?
S2 Si1 S1 2_655 19_655 109.82(4) ?
S2 Si1 S1 3_665 19_655 109.82(4) ?
S2 Si1 S1 . 19_655 109.82(4) ?

loop_
_geom_bond_atom_site_label_1
_geom_bond_atom_site_label_2
_geom_bond_site_symmetry_2
_geom_bond_distance
_geom_bond_publ_flag
La1 S1 . 3.0868(5) y
La1 S1 16_544 3.0867(5) y
La1 S2 . 2.8801(8) y
La1 S2 16_544 2.8800(8) y
La1 S2 35_545 3.0143(9) y
La1 S2 20 3.0144(9) y
La1 S2 17_554 3.2784(10) y
La1 S2 2_655 3.2784(10) y
Si1 S1 19_655 2.1277(17) y
Si1 S2 . 2.1203(9) y
Si1 S2 3_665 2.1203(9) y
Si1 S2 2_655 2.1203(9) ?
S1 La1 2_545 3.0868(5) ?
S1 Pb1 2_545 3.0868(5) ?
S1 La1 3_655 3.0868(5) ?
S1 Pb1 3_655 3.0868(5) ?
S2 Pb1 21 3.0144(9) ?
S2 La1 21 3.0144(9) ?
S2 La1 3_665 3.2784(10) ?

loop_
_geom_torsion_atom_site_label_1
_geom_torsion_atom_site_label_2
_geom_torsion_atom_site_label_3
_geom_torsion_atom_site_label_4
_geom_torsion_site_symmetry_1
_geom_torsion_site_symmetry_2
_geom_torsion_site_symmetry_3
_geom_torsion_site_symmetry_4
_geom_torsion
_geom_torsion_publ_flag
S2 La1 S1 Si1 16_544 . . 19_655 -126.859(18) ?
S2 La1 S1 Si1 . . . 19_655 -19.13(3) ?
S2 La1 S1 Si1 35_545 . . 19_655 157.651(16) ?
S2 La1 S1 Si1 20 . . 19_655 6.495(18) ?
S2 La1 S1 Si1 17_554 . . 19_655 -155.47(3) ?
S2 La1 S1 Si1 2_655 . . 19_655 -58.065(14) ?
S2 La1 S1 La1 16_544 . . 2_545 145.23(4) ?
S2 La1 S1 La1 . . . 2_545 -107.04(4) ?
S2 La1 S1 La1 35_545 . . 2_545 69.74(4) ?
S2 La1 S1 La1 20 . . 2_545 -81.41(4) ?
S2 La1 S1 La1 17_554 . . 2_545 116.62(3) ?
S2 La1 S1 La1 2_655 . . 2_545 -145.97(4) ?
S2 La1 S1 Pb1 16_544 . . 2_545 145.23(4) ?
S2 La1 S1 Pb1 . . . 2_545 -107.04(4) ?
S2 La1 S1 Pb1 35_545 . . 2_545 69.74(4) ?
S2 La1 S1 Pb1 20 . . 2_545 -81.41(4) ?
S2 La1 S1 Pb1 17_554 . . 2_545 116.62(3) ?
S2 La1 S1 Pb1 2_655 . . 2_545 -145.97(4) ?
S2 La1 S1 La1 . . . 3_655 68.78(5) ?
S2 La1 S1 La1 35_545 . . 3_655 -114.44(4) ?
S2 La1 S1 La1 20 . . 3_655 94.40(4) ?
S1 La1 S1 La1 16_544 . . 3_655 177.15(5) ?
S2 La1 S1 La1 17_554 . . 3_655 -67.57(5) ?
S2 La1 S1 La1 2_655 . . 3_655 29.84(3) ?
S2 La1 S1 Pb1 . . . 3_655 68.78(5) ?
S2 La1 S1 Pb1 35_545 . . 3_655 -114.44(4) ?
S2 La1 S1 Pb1 20 . . 3_655 94.40(4) ?
S1 La1 S1 Pb1 16_544 . . 3_655 177.15(5) ?
S2 La1 S1 Pb1 17_554 . . 3_655 -67.57(5) ?
S2 La1 S1 Pb1 2_655 . . 3_655 29.84(3) ?
S2 La1 S2 Si1 16_544 . . . 51.83(3) ?
S2 La1 S2 Si1 35_545 . . . 137.66(3) ?
S2 La1 S2 Si1 20 . . . -70.92(5) ?
S1 La1 S2 Si1 16_544 . . . -166.10(4) ?
S1 La1 S2 Si1 . . . . -46.27(5) ?
S2 La1 S2 Si1 17_554 . . . 107.53(4) ?
S2 La1 S2 Si1 2_655 . . . -3.95(4) ?
S2 La1 S2 Pb1 16_544 . . 21 149.99(4) ?
S2 La1 S2 Pb1 35_545 . . 21 -124.18(5) ?
S2 La1 S2 Pb1 20 . . 21 27.24(4) ?
S1 La1 S2 Pb1 16_544 . . 21 -67.94(4) ?
S1 La1 S2 Pb1 . . . 21 51.89(5) ?
S2 La1 S2 Pb1 17_554 . . 21 -154.31(3) ?
S2 La1 S2 Pb1 2_655 . . 21 94.21(4) ?
S2 La1 S2 La1 16_544 . . 21 149.99(4) ?
S2 La1 S2 La1 35_545 . . 21 -124.18(5) ?
S2 La1 S2 La1 20 . . 21 27.24(4) ?
S1 La1 S2 La1 16_544 . . 21 -67.94(4) ?
S1 La1 S2 La1 . . . 21 51.89(5) ?
S2 La1 S2 La1 17_554 . . 21 -154.31(3) ?
S2 La1 S2 La1 2_655 . . 21 94.21(4) ?
S2 La1 S2 La1 16_544 . . 3_665 -35.995(14) ?
S2 La1 S2 La1 35_545 . . 3_665 49.84(3) ?
S2 La1 S2 La1 20 . . 3_665 -158.74(2) ?
S1 La1 S2 La1 16_544 . . 3_665 106.08(3) ?
S1 La1 S2 La1 . . . 3_665 -134.09(2) ?
S2 La1 S2 La1 17_554 . . 3_665 19.71(3) ?
S2 La1 S2 La1 2_655 . . 3_665 -91.77(2) ?
La1 S2 Si1 S2 . . . 2_655 5.99(6) ?
Pb1 S2 Si1 S2 21 . . 2_655 -129.86(5) ?
La1 S2 Si1 S2 21 . . 2_655 -129.86(5) ?
La1 S2 Si1 S2 3_665 . . 2_655 113.91(4) ?
La1 S2 Si1 S2 . . . 3_665 -113.16(4) ?
Pb1 S2 Si1 S2 21 . . 3_665 110.99(6) ?
La1 S2 Si1 S2 21 . . 3_665 110.99(6) ?
La1 S2 Si1 S2 3_665 . . 3_665 -5.24(5) ?
La1 S2 Si1 S1 . . . 19_655 126.418(17) ?
Pb1 S2 Si1 S1 21 . . 19_655 -9.43(2) ?
La1 S2 Si1 S1 21 . . 19_655 -9.43(2) ?
